data_1531896
loop_
_publ_author_name
'Mortier, W.J.'
'Smith, J.V.'
'Pluth, J.J.'

_publ_section_title
;
 Positions of cations and molecules in zeolites with the mordenite-type
 framework, III. Rehydrated Ca-exchanged ptilolite
;
_journal_name_full 'Materials Research Bulletin'
_journal_page_first 15
_journal_page_last 22
_journal_volume 11
_journal_year 1976
_chemical_formula_sum 'Al7.4 Ca3.4 H62 O127 Si40.6'
_chemical_name_systematic 'Ca3.4 (Al7.4 Si40.6 O96) (H2 O)31'
_space_group_IT_number 63
_symmetry_space_group_name_Hall '-C 2c 2'
_symmetry_space_group_name_H-M 'C m c m'
_cell_angle_alpha 90
_cell_angle_beta 90
_cell_angle_gamma 90
_cell_formula_units_Z 1
_cell_length_a 18.122
_cell_length_b 20.457
_cell_length_c 7.515
_cell_volume 2785.974
_citation_journal_id_ASTM MRBUAC
_cod_data_source_file Mortier_MRBUAC_1976_1447.cif
_cod_data_source_block H62Al7.4Ca3.4O127Si40.6
_cod_original_formula_sum 'H62 Al7.4 Ca3.4 O127 Si40.6'
_cod_database_code 1531896

loop_
_symmetry_equiv_pos_as_xyz
x,y,z
-x,-y,z+1/2
x,-y,-z
-x,y,-z+1/2
-x,-y,-z
x,y,-z-1/2
-x,y,z
x,-y,z-1/2
x+1/2,y+1/2,z
-x+1/2,-y+1/2,z+1/2
x+1/2,-y+1/2,-z
-x+1/2,y+1/2,-z+1/2
-x+1/2,-y+1/2,-z
x+1/2,y+1/2,-z-1/2
-x+1/2,y+1/2,z
x+1/2,-y+1/2,z-1/2

loop_
_atom_site_label
_atom_site_type_symbol
_atom_site_fract_x
_atom_site_fract_y
_atom_site_fract_z
_atom_site_occupancy
_atom_site_U_iso_or_equiv
O9 O-2 0 0.406 0.25 1 0.0
O3 O-2 0.2621 0.3773 0.4868 1 0.0
O12 O-2 0 0.2908 0.75 1.175 0.0
Ca2 Ca+2 0 0.0203 0.75 0.42 0.0
O11 O-2 0 0.4358 0.75 0.988 0.0
O15 O-2 0.1252 0.0231 0.75 1.088 0.0
Si1 Si+4 0.19808 0.42723 0.54187 0.87 0.0
Al2 Al+3 0.19673 0.19088 0.54521 0.11 0.0
Al4 Al+3 0.08621 0.22661 0.25 0.19 0.0
O13 O-2 0 0.1437 0.75 0.85 0.0
Si4 Si+4 0.08621 0.22661 0.25 0.81 0.0
O8 O-2 0.25 0.25 0.5 1 0.0
O5 O-2 0.1692 0.1948 0.75 1 0.0
O6 O-2 0.1768 0.4202 0.75 1 0.0
O4 O-2 0.0965 0.305 0.25 1 0.0
O10 O-2 0 0.205 0.25 1 0.0
Si3 Si+4 0.08692 0.38266 0.25 0.74 0.0
O1 O-2 0.1234 0.4154 0.4285 1 0.0
Al1 Al+3 0.19808 0.42723 0.54187 0.13 0.0
O2 O-2 0.1232 0.194 0.4254 1 0.0
Ca1 Ca+2 0 0.5 0 0.425 0.0
Si2 Si+4 0.19673 0.19088 0.54521 0.89 0.0
Al3 Al+3 0.08692 0.38266 0.25 0.26 0.0
O14 O-2 0.0334 0.0679 0.0395 0.644 0.0
O7 O-2 0.2296 0.5 0.5 1 0.0
